data_2218635
loop_
_publ_author_name
'Zheng, Jian-Feng'
'Huang, Su-Yu'
'Guo, Jian-Nan'
'Zhang, Yu'
'Jin, Li-Ren'

_publ_section_title
;
 (1<i>S</i>,3<i>S</i>,4<i>S</i>)-<i>tert</i>-Butyl
 <i>N</i>-[1-benzyl-3-hydroxy-5-phenyl-4-(picolinamido)pentyl]carbamate
;
_journal_coeditor_code CF2204
_journal_issue 7
_journal_name_full 'Acta Crystallographica Section E'
_journal_page_first o1362
_journal_paper_doi 10.1107/S1600536808018965
_journal_volume 64
_journal_year 2008
_chemical_formula_iupac 'C29 H35 N3 O4'
_chemical_formula_moiety 'C29 H35 N3 O4'
_chemical_formula_sum 'C29 H35 N3 O4'
_chemical_formula_weight 489.60
_chemical_name_systematic
;
(1<i>S</i>,3<i>S</i>,4<i>S</i>)-<i>tert</i>-Butyl
N-[1-benzyl-3-hydroxy-5-phenyl-4-(picolinamido)pentyl]carbamate
;
_space_group_IT_number 4
_symmetry_cell_setting monoclinic
_symmetry_space_group_name_Hall 'P 2yb'
_symmetry_space_group_name_H-M 'P 1 21 1'
_atom_sites_solution_hydrogens geom
_atom_sites_solution_primary direct
_atom_sites_solution_secondary difmap
_audit_creation_method SHELXL-97
_cell_angle_alpha 90.00
_cell_angle_beta 103.787(9)
_cell_angle_gamma 90.00
_cell_formula_units_Z 4
_cell_length_a 11.7573(12)
_cell_length_b 15.9783(18)
_cell_length_c 15.0881(15)
_cell_measurement_reflns_used 3695
_cell_measurement_temperature 173(2)
_cell_measurement_theta_max 32.6466
_cell_measurement_theta_min 4.1157
_cell_volume 2752.8(5)
_computing_cell_refinement 'SAINT (Bruker, 2001)'
_computing_data_collection 'SMART (Bruker, 2001)'
_computing_data_reduction 'SAINT (Bruker, 2001'
_computing_molecular_graphics 'ORTEP3 (Farrugia, 1997)'
_computing_publication_material 'SHELXL97 (Sheldrick, 2008)'
_computing_structure_refinement 'SHELXL97 (Sheldrick, 2008)'
_computing_structure_solution 'SHELXS97 (Sheldrick, 2008)'
_diffrn_ambient_temperature 173(2)
_diffrn_detector_area_resol_mean 16.1903
_diffrn_measured_fraction_theta_full 0.975
_diffrn_measured_fraction_theta_max 0.975
_diffrn_measurement_device_type 'Bruker APEX CCD'
_diffrn_measurement_method '\f and \w'
_diffrn_radiation_monochromator graphite
_diffrn_radiation_source 'fine-focus sealed tube'
_diffrn_radiation_type MoK\a
_diffrn_radiation_wavelength 0.71073
_diffrn_reflns_av_R_equivalents 0.0705
_diffrn_reflns_av_sigmaI/netI 0.1059
_diffrn_reflns_limit_h_max 14
_diffrn_reflns_limit_h_min -13
_diffrn_reflns_limit_k_max 15
_diffrn_reflns_limit_k_min -19
_diffrn_reflns_limit_l_max 18
_diffrn_reflns_limit_l_min -18
_diffrn_reflns_number 14395
_diffrn_reflns_theta_full 25.00
_diffrn_reflns_theta_max 26.00
_diffrn_reflns_theta_min 4.13
_diffrn_standards_decay_% 0
_diffrn_standards_interval_count 0
_diffrn_standards_interval_time 0
_diffrn_standards_number 0
_exptl_absorpt_coefficient_mu 0.079
_exptl_absorpt_correction_T_max 0.991
_exptl_absorpt_correction_T_min 0.947
_exptl_absorpt_correction_type multi-scan
_exptl_absorpt_process_details '(SADABS; Bruker, 2001)'
_exptl_crystal_colour colorless
_exptl_crystal_density_diffrn 1.181
_exptl_crystal_density_method 'not measured'
_exptl_crystal_description needle
_exptl_crystal_F_000 1048
_exptl_crystal_size_max 0.70
_exptl_crystal_size_mid 0.32
_exptl_crystal_size_min 0.12
_refine_diff_density_max 0.296
_refine_diff_density_min -0.286
_refine_ls_abs_structure_details indeterminate
_refine_ls_extinction_method none
_refine_ls_goodness_of_fit_ref 1.190
_refine_ls_hydrogen_treatment constr
_refine_ls_matrix_type full
_refine_ls_number_parameters 649
_refine_ls_number_reflns 4903
_refine_ls_number_restraints 1
_refine_ls_restrained_S_all 1.189
_refine_ls_R_factor_all 0.0969
_refine_ls_R_factor_gt 0.0682
_refine_ls_shift/su_max 0.175
_refine_ls_shift/su_mean 0.033
_refine_ls_structure_factor_coef Fsqd
_refine_ls_weighting_details 'calc w=1/[\s^2^(Fo^2^)+(0.0854P)^2^] where P=(Fo^2^+2Fc^2^)/3'
_refine_ls_weighting_scheme calc
_refine_ls_wR_factor_gt 0.1728
_refine_ls_wR_factor_ref 0.1801
_reflns_number_gt 3396
_reflns_number_total 4903
_reflns_threshold_expression I>2\s(I)
_cod_data_source_file cf2204.cif
_cod_data_source_block I
_cod_depositor_comments
;
The following automatic conversions were performed:
'_symmetry_cell_setting' value 'Monoclinic' changed to 'monoclinic'
according to '/home/saulius/struct/CIF-dictionaries/cif_core.dic'
dictionary named 'cif_core.dic' version 2.4.1 from 2010-06-29.

Automatic conversion script
Id: cif_fix_enum 1527 2010-12-29 10:47:43Z saulius 

The following automatic conversions were performed:

'_symmetry_cell_setting' value 'Monoclinic' changed to 'monoclinic'
according to /home/saulius/struct/CIF-dictionaries/cif_core.dic
dictionary named 'cif_core.dic' version 2.4.1 from 2010-06-29.

Automatic conversion script
Id: cif_fix_values 1715 2011-07-08 13:25:40Z adriana 
;
_cod_original_sg_symbol_H-M 'P 21'
_cod_database_code 2218635
_cod_database_fobs_code 2218635

loop_
_symmetry_equiv_pos_as_xyz
'x, y, z'
'-x, y+1/2, -z'

loop_
_atom_site_type_symbol
_atom_site_label
_atom_site_fract_x
_atom_site_fract_y
_atom_site_fract_z
_atom_site_U_iso_or_equiv
_atom_site_adp_type
_atom_site_calc_flag
_atom_site_refinement_flags
_atom_site_occupancy
N N1A 0.2331(3) -0.0359(3) 0.0924(2) 0.0313(10) Uani d . 1
H H1AA 0.2848 -0.0193 0.0625 0.038 Uiso calc R 1
O O1A 0.4696(3) -0.0739(2) 0.1582(3) 0.0478(10) Uani d . 1
H H1AB 0.5143 -0.0352 0.1500 0.072 Uiso calc R 1
C C1A 0.2764(4) -0.0785(3) 0.1767(3) 0.0318(12) Uani d . 1
H H1AC 0.2258 -0.0636 0.2191 0.038 Uiso calc R 1
N N1B 0.8118(3) 0.0620(3) 0.4204(3) 0.0342(11) Uani d . 1
H H1BA 0.8836 0.0580 0.4545 0.041 Uiso calc R 1
O O1B 0.9973(3) 0.1330(2) 0.3547(2) 0.0479(10) Uani d . 1
H H1BB 1.0551 0.1006 0.3687 0.072 Uiso calc R 1
C C1B 0.7958(4) 0.1055(3) 0.3347(3) 0.0349(13) Uani d . 1
H H1BC 0.7262 0.0810 0.2911 0.042 Uiso calc R 1
N N2A 0.3736(3) 0.0516(3) 0.3814(2) 0.0348(11) Uani d . 1
H H2AA 0.4495 0.0452 0.4030 0.042 Uiso calc R 1
O O2A 0.0392(3) -0.0395(3) 0.0893(2) 0.0478(10) Uani d . 1
C C2A 0.4011(4) -0.0460(3) 0.2178(3) 0.0333(12) Uani d . 1
H H2AB 0.4313 -0.0723 0.2790 0.040 Uiso calc R 1
N N2B 0.8151(3) -0.0182(3) 0.1264(2) 0.0356(11) Uani d . 1
H H2BA 0.8743 -0.0222 0.1003 0.043 Uiso calc R 1
O O2B 0.6237(3) 0.0297(3) 0.4112(2) 0.0475(10) Uani d . 1
C C2B 0.9034(4) 0.0912(3) 0.2963(3) 0.0316(12) Uani d . 1
H H2BB 0.8886 0.1187 0.2350 0.038 Uiso calc R 1
N N3A 0.1977(3) 0.0567(3) -0.0578(3) 0.0422(12) Uani d . 1
O O3A 0.1966(3) 0.0426(3) 0.4110(2) 0.0495(10) Uani d . 1
C C3A 0.4070(4) 0.0499(3) 0.2284(3) 0.0316(12) Uani d . 1
H H3AB 0.4892 0.0665 0.2549 0.038 Uiso calc R 1
H H3AC 0.3823 0.0759 0.1673 0.038 Uiso calc R 1
N N3B 0.8810(4) -0.0150(3) 0.5801(3) 0.0378(11) Uani d . 1
O O3B 0.6284(3) 0.0286(3) 0.1105(2) 0.0445(10) Uani d . 1
C C3B 0.9265(4) -0.0007(3) 0.2838(3) 0.0328(12) Uani d . 1
H H3BB 0.9978 -0.0057 0.2602 0.039 Uiso calc R 1
H H3BC 0.9429 -0.0281 0.3444 0.039 Uiso calc R 1
O O4A 0.3605(3) 0.0011(2) 0.5138(2) 0.0419(10) Uani d . 1
C C4A 0.3306(4) 0.0835(3) 0.2884(3) 0.0299(12) Uani d . 1
H H4AA 0.2496 0.0612 0.2644 0.036 Uiso calc R 1
O O4B 0.7190(3) 0.0316(2) -0.0065(2) 0.0403(10) Uani d . 1
C C4B 0.8286(4) -0.0475(3) 0.2206(3) 0.0334(12) Uani d . 1
H H4BA 0.7543 -0.0348 0.2392 0.040 Uiso calc R 1
C C5A 0.3234(5) 0.1790(3) 0.2860(3) 0.0387(14) Uani d . 1
H H5AA 0.4037 0.2019 0.2959 0.046 Uiso calc R 1
H H5AB 0.2905 0.1982 0.3371 0.046 Uiso calc R 1
C C5B 0.8470(5) -0.1415(3) 0.2263(4) 0.0410(14) Uani d . 1
H H5BA 0.7871 -0.1687 0.1774 0.049 Uiso calc R 1
H H5BB 0.9248 -0.1547 0.2154 0.049 Uiso calc R 1
C C6A 0.2490(4) 0.2143(3) 0.1971(3) 0.0332(13) Uani d . 1
C C6B 0.8397(5) -0.1770(3) 0.3158(4) 0.0420(15) Uani d . 1
C C7A 0.1329(5) 0.1966(4) 0.1733(4) 0.0514(17) Uani d . 1
H H7AA 0.0993 0.1623 0.2117 0.062 Uiso calc R 1
C C7B 0.7332(5) -0.1716(4) 0.3433(4) 0.0501(16) Uani d . 1
H H7BA 0.6661 -0.1476 0.3036 0.060 Uiso calc R 1
C C8A 0.0632(5) 0.2281(4) 0.0934(4) 0.0578(19) Uani d . 1
H H8AA -0.0184 0.2166 0.0776 0.069 Uiso calc R 1
C C8B 0.7267(5) -0.2011(4) 0.4276(4) 0.0528(16) Uani d . 1
H H8BA 0.6547 -0.1977 0.4456 0.063 Uiso calc R 1
C C9A 0.1127(6) 0.2765(5) 0.0365(4) 0.068(2) Uani d . 1
H H9AA 0.0665 0.2961 -0.0201 0.082 Uiso calc R 1
C C9B 0.8228(6) -0.2352(4) 0.4859(4) 0.0584(18) Uani d . 1
H H9BA 0.8184 -0.2546 0.5445 0.070 Uiso calc R 1
C C10A 0.2263(6) 0.2954(5) 0.0624(5) 0.070(2) Uani d . 1
H H10A 0.2591 0.3319 0.0254 0.084 Uiso calc R 1
C C10B 0.9243(6) -0.2409(4) 0.4588(4) 0.0608(19) Uani d . 1
H H10B 0.9900 -0.2675 0.4975 0.073 Uiso calc R 1
C C11A 0.2988(5) 0.2629(4) 0.1423(4) 0.0520(17) Uani d . 1
H H11A 0.3804 0.2744 0.1580 0.062 Uiso calc R 1
C C11B 0.9343(5) -0.2095(4) 0.3775(4) 0.0481(16) Uani d . 1
H H11B 1.0086 -0.2101 0.3629 0.058 Uiso calc R 1
C C12 0.2726(5) -0.1747(3) 0.1633(4) 0.0395(14) Uani d . 1
H H12A 0.1924 -0.1911 0.1304 0.047 Uiso calc R 1
H H12B 0.3264 -0.1902 0.1246 0.047 Uiso calc R 1
C C12B 0.7716(5) 0.1984(3) 0.3468(3) 0.0363(13) Uani d . 1
H H12C 0.7017 0.2037 0.3721 0.044 Uiso calc R 1
H H12D 0.8389 0.2228 0.3916 0.044 Uiso calc R 1
C C13A 0.3058(5) -0.2229(3) 0.2508(4) 0.0370(13) Uani d . 1
C C13B 0.7517(5) 0.2480(3) 0.2595(3) 0.0354(13) Uani d . 1
C C14A 0.4198(5) -0.2501(4) 0.2874(4) 0.0506(17) Uani d . 1
H H14A 0.4793 -0.2360 0.2571 0.061 Uiso calc R 1
C C14B 0.8367(5) 0.2968(4) 0.2404(4) 0.0475(15) Uani d . 1
H H14B 0.9105 0.2989 0.2831 0.057 Uiso calc R 1
C C15A 0.4486(5) -0.2965(4) 0.3657(5) 0.0576(19) Uani d . 1
H H15A 0.5267 -0.3153 0.3886 0.069 Uiso calc R 1
C C15B 0.8209(6) 0.3437(4) 0.1615(5) 0.0633(19) Uani d . 1
H H15B 0.8827 0.3767 0.1495 0.076 Uiso calc R 1
C C16A 0.3615(6) -0.3159(4) 0.4118(4) 0.0626(19) Uani d . 1
H H16A 0.3802 -0.3473 0.4669 0.075 Uiso calc R 1
C C16B 0.7146(6) 0.3412(4) 0.1015(4) 0.0562(17) Uani d . 1
H H16B 0.7023 0.3738 0.0474 0.067 Uiso calc R 1
C C17A 0.2508(6) -0.2896(5) 0.3770(5) 0.072(2) Uani d . 1
H H17A 0.1912 -0.3029 0.4075 0.086 Uiso calc R 1
C C17B 0.6229(6) 0.2924(4) 0.1168(4) 0.0524(17) Uani d . 1
H H17B 0.5490 0.2915 0.0742 0.063 Uiso calc R 1
C C18A 0.2234(5) -0.2434(4) 0.2970(4) 0.0528(17) Uani d . 1
H H18A 0.1449 -0.2255 0.2737 0.063 Uiso calc R 1
C C18B 0.6428(5) 0.2452(3) 0.1963(3) 0.0401(14) Uani d . 1
H H18B 0.5822 0.2106 0.2079 0.048 Uiso calc R 1
C C19A 0.1186(4) -0.0190(3) 0.0544(3) 0.0348(13) Uani d . 1
C C19B 0.7258(4) 0.0274(3) 0.4519(3) 0.0321(12) Uani d . 1
C C20A 0.1030(5) 0.0318(3) -0.0288(3) 0.0388(13) Uani d . 1
C C20B 0.7662(4) -0.0140(3) 0.5421(3) 0.0356(13) Uani d . 1
C C21A -0.0087(5) 0.0509(4) -0.0795(4) 0.0460(15) Uani d . 1
H H21A -0.0755 0.0336 -0.0592 0.055 Uiso calc R 1
C C21B 0.6835(5) -0.0504(4) 0.5833(3) 0.0439(15) Uani d . 1
H H21B 0.6021 -0.0469 0.5558 0.053 Uiso calc R 1
C C22A -0.0218(6) 0.0954(5) -0.1598(4) 0.065(2) Uani d . 1
H H22A -0.0976 0.1086 -0.1958 0.078 Uiso calc R 1
C C22B 0.7245(5) -0.0917(4) 0.6658(4) 0.0492(16) Uani d . 1
H H22B 0.6712 -0.1186 0.6949 0.059 Uiso calc R 1
C C23A 0.0758(6) 0.1200(4) -0.1864(4) 0.062(2) Uani d . 1
H H23A 0.0693 0.1503 -0.2416 0.075 Uiso calc R 1
C C23B 0.8396(6) -0.0934(4) 0.7039(4) 0.0540(17) Uani d . 1
H H23B 0.8689 -0.1212 0.7604 0.065 Uiso calc R 1
C C24A 0.1823(6) 0.1005(4) -0.1331(4) 0.0546(17) Uani d . 1
H H24A 0.2498 0.1198 -0.1513 0.066 Uiso calc R 1
C C24B 0.9165(5) -0.0533(4) 0.6590(4) 0.0535(17) Uani d . 1
H H24B 0.9979 -0.0539 0.6870 0.064 Uiso calc R 1
C C25A 0.3027(4) 0.0322(3) 0.4336(3) 0.0289(12) Uani d . 1
C C25B 0.7128(5) 0.0147(3) 0.0796(3) 0.0360(13) Uani d . 1
C C26A 0.2951(5) -0.0291(4) 0.5801(3) 0.0420(14) Uani d . 1
C C26B 0.6116(4) 0.0549(3) -0.0752(3) 0.0355(13) Uani d . 1
C C27A 0.2377(7) 0.0439(5) 0.6154(5) 0.081(2) Uani d . 1
H H27A 0.1756 0.0666 0.5660 0.122 Uiso calc R 1
H H27B 0.2963 0.0875 0.6376 0.122 Uiso calc R 1
H H27C 0.2040 0.0252 0.6655 0.122 Uiso calc R 1
C C27B 0.5242(6) -0.0143(5) -0.0854(4) 0.066(2) Uani d . 1
H H27D 0.4934 -0.0173 -0.0305 0.099 Uiso calc R 1
H H27E 0.5620 -0.0674 -0.0935 0.099 Uiso calc R 1
H H27F 0.4597 -0.0035 -0.1387 0.099 Uiso calc R 1
C C28A 0.2088(6) -0.0947(5) 0.5389(5) 0.064(2) Uani d . 1
H H28A 0.1457 -0.0694 0.4922 0.096 Uiso calc R 1
H H28B 0.1759 -0.1200 0.5865 0.096 Uiso calc R 1
H H28C 0.2479 -0.1379 0.5109 0.096 Uiso calc R 1
C C28B 0.6612(6) 0.0607(4) -0.1606(4) 0.0573(18) Uani d . 1
H H28D 0.7183 0.1064 -0.1530 0.086 Uiso calc R 1
H H28E 0.5972 0.0716 -0.2142 0.086 Uiso calc R 1
H H28F 0.6995 0.0078 -0.1689 0.086 Uiso calc R 1
C C29A 0.3931(6) -0.0683(5) 0.6525(4) 0.068(2) Uani d . 1
H H29A 0.4270 -0.1153 0.6258 0.102 Uiso calc R 1
H H29B 0.3615 -0.0886 0.7031 0.102 Uiso calc R 1
H H29C 0.4538 -0.0263 0.6752 0.102 Uiso calc R 1
C C29B 0.5680(6) 0.1377(4) -0.0535(4) 0.0627(19) Uani d . 1
H H29D 0.5368 0.1329 0.0010 0.094 Uiso calc R 1
H H29E 0.5058 0.1568 -0.1050 0.094 Uiso calc R 1
H H29F 0.6324 0.1782 -0.0421 0.094 Uiso calc R 1

loop_
_atom_site_aniso_label
_atom_site_aniso_U_11
_atom_site_aniso_U_22
_atom_site_aniso_U_33
_atom_site_aniso_U_12
_atom_site_aniso_U_13
_atom_site_aniso_U_23
N1A 0.0250(19) 0.039(2) 0.030(2) 0.0001(19) 0.0074(16) 0.0064(19)
O1A 0.0418(18) 0.041(2) 0.072(2) -0.0081(18) 0.0353(17) -0.0130(18)
C1A 0.034(2) 0.039(3) 0.029(2) -0.007(2) 0.0193(19) -0.006(2)
N1B 0.033(2) 0.038(2) 0.031(2) 0.003(2) 0.0072(17) 0.0077(18)
O1B 0.046(2) 0.037(2) 0.056(2) -0.0089(19) 0.0041(17) -0.0084(19)
C1B 0.044(3) 0.040(3) 0.021(2) 0.005(2) 0.008(2) 0.005(2)
N2A 0.031(2) 0.044(3) 0.028(2) 0.003(2) 0.0037(16) 0.0090(19)
O2A 0.0287(17) 0.072(3) 0.0445(19) -0.0030(19) 0.0115(15) 0.012(2)
C2A 0.046(3) 0.028(3) 0.030(2) 0.003(2) 0.017(2) 0.002(2)
N2B 0.033(2) 0.049(3) 0.024(2) -0.002(2) 0.0053(16) 0.0062(19)
O2B 0.0439(19) 0.067(3) 0.0333(18) -0.007(2) 0.0122(15) 0.0144(18)
C2B 0.035(3) 0.033(3) 0.025(2) -0.004(2) 0.003(2) 0.008(2)
N3A 0.033(2) 0.049(3) 0.042(2) 0.004(2) 0.0058(18) 0.010(2)
O3A 0.041(2) 0.069(3) 0.0417(19) 0.007(2) 0.0155(15) 0.0246(19)
C3A 0.034(2) 0.032(3) 0.029(2) -0.005(2) 0.0075(19) 0.005(2)
N3B 0.040(2) 0.038(3) 0.035(2) 0.000(2) 0.0076(18) 0.0049(19)
O3B 0.0330(17) 0.063(3) 0.0386(18) 0.0011(19) 0.0106(15) 0.0039(18)
C3B 0.038(3) 0.036(3) 0.027(2) 0.001(2) 0.012(2) 0.000(2)
O4A 0.0332(17) 0.061(3) 0.0329(17) -0.0042(18) 0.0101(14) 0.0114(17)
C4A 0.033(3) 0.030(3) 0.024(2) 0.004(2) 0.002(2) 0.005(2)
O4B 0.0402(18) 0.055(2) 0.0234(16) -0.0034(18) 0.0040(14) 0.0030(17)
C4B 0.041(3) 0.028(3) 0.032(2) 0.000(2) 0.009(2) 0.003(2)
C5A 0.058(3) 0.032(3) 0.025(3) 0.003(3) 0.008(2) -0.003(2)
C5B 0.045(3) 0.033(3) 0.041(3) 0.006(3) 0.002(2) -0.003(2)
C6A 0.039(3) 0.031(3) 0.033(3) 0.009(2) 0.015(2) 0.003(2)
C6B 0.056(3) 0.031(3) 0.036(3) -0.002(3) 0.003(2) -0.001(2)
C7A 0.055(4) 0.052(4) 0.049(3) 0.003(3) 0.016(3) 0.007(3)
C7B 0.047(3) 0.043(3) 0.059(4) -0.010(3) 0.008(3) 0.000(3)
C8A 0.045(3) 0.061(4) 0.060(4) 0.011(3) -0.004(3) 0.005(3)
C8B 0.060(3) 0.043(3) 0.064(4) -0.006(3) 0.031(3) 0.001(3)
C9A 0.074(4) 0.076(5) 0.048(4) 0.015(4) 0.002(3) 0.017(4)
C9B 0.093(5) 0.042(4) 0.042(3) -0.012(4) 0.019(3) 0.008(3)
C10A 0.070(4) 0.070(5) 0.062(4) -0.011(4) 0.001(3) 0.029(4)
C10B 0.069(4) 0.060(4) 0.050(4) 0.014(4) 0.008(3) 0.009(3)
C11A 0.050(3) 0.061(4) 0.045(3) 0.009(3) 0.009(3) 0.015(3)
C11B 0.050(3) 0.044(3) 0.049(3) 0.003(3) 0.011(3) 0.009(3)
C12 0.044(3) 0.035(3) 0.044(3) -0.005(3) 0.018(2) -0.004(2)
C12B 0.040(3) 0.032(3) 0.036(3) 0.008(2) 0.005(2) -0.003(2)
C13A 0.043(3) 0.022(3) 0.045(3) -0.003(2) 0.009(2) 0.000(2)
C13B 0.047(3) 0.025(3) 0.037(3) 0.007(2) 0.014(2) -0.002(2)
C14A 0.049(3) 0.042(3) 0.057(4) 0.003(3) 0.007(3) 0.003(3)
C14B 0.048(3) 0.038(3) 0.060(3) 0.000(3) 0.020(3) 0.005(3)
C15A 0.042(3) 0.038(3) 0.084(5) -0.004(3) -0.002(3) 0.004(3)
C15B 0.059(4) 0.049(4) 0.090(5) 0.002(3) 0.034(3) 0.010(4)
C16A 0.081(5) 0.046(4) 0.057(4) -0.016(4) 0.009(3) 0.010(3)
C16B 0.095(4) 0.036(3) 0.048(3) 0.011(3) 0.039(3) 0.012(3)
C17A 0.058(4) 0.071(5) 0.094(5) -0.004(4) 0.033(4) 0.031(4)
C17B 0.066(4) 0.044(3) 0.046(3) 0.008(3) 0.010(3) 0.002(3)
C18A 0.051(3) 0.050(4) 0.063(4) 0.007(3) 0.024(3) 0.019(3)
C18B 0.048(3) 0.034(3) 0.038(3) 0.003(3) 0.009(2) 0.006(2)
C19A 0.039(3) 0.034(3) 0.031(3) 0.000(3) 0.007(2) -0.008(2)
C19B 0.029(2) 0.036(3) 0.032(2) 0.004(2) 0.010(2) -0.001(2)
C20A 0.052(3) 0.036(3) 0.030(2) 0.002(3) 0.013(2) -0.001(2)
C20B 0.033(3) 0.037(3) 0.037(3) 0.002(3) 0.009(2) -0.001(2)
C21A 0.035(3) 0.057(4) 0.043(3) -0.001(3) 0.004(2) 0.012(3)
C21B 0.047(3) 0.051(4) 0.037(3) 0.006(3) 0.017(2) 0.012(3)
C22A 0.058(4) 0.079(5) 0.052(4) 0.005(4) 0.000(3) 0.022(4)
C22B 0.056(4) 0.046(3) 0.049(3) -0.004(3) 0.021(3) 0.004(3)
C23A 0.080(4) 0.066(5) 0.043(3) 0.005(4) 0.018(3) 0.019(3)
C23B 0.080(4) 0.045(3) 0.037(3) 0.004(3) 0.014(3) 0.009(3)
C24A 0.058(3) 0.062(4) 0.049(3) 0.013(3) 0.021(3) 0.024(3)
C24B 0.056(4) 0.061(4) 0.040(3) 0.008(3) 0.004(3) 0.010(3)
C25A 0.029(2) 0.032(3) 0.027(2) 0.009(2) 0.0085(19) 0.001(2)
C25B 0.041(3) 0.034(3) 0.033(3) -0.004(3) 0.009(2) 0.006(2)
C26A 0.050(3) 0.048(3) 0.030(3) -0.018(3) 0.014(2) 0.006(2)
C26B 0.035(3) 0.034(3) 0.030(2) -0.001(3) -0.008(2) 0.008(2)
C27A 0.122(5) 0.081(5) 0.062(4) -0.013(5) 0.064(4) -0.007(4)
C27B 0.069(4) 0.062(5) 0.061(4) -0.012(4) 0.006(3) -0.002(3)
C28A 0.072(4) 0.058(4) 0.057(4) -0.022(4) 0.006(3) 0.013(3)
C28B 0.071(4) 0.064(4) 0.033(3) 0.008(4) 0.005(3) 0.003(3)
C29A 0.060(4) 0.104(6) 0.037(3) -0.018(4) 0.003(3) 0.025(3)
C29B 0.075(4) 0.056(4) 0.056(4) 0.010(4) 0.013(3) 0.007(3)

loop_
_atom_type_symbol
_atom_type_description
_atom_type_scat_dispersion_real
_atom_type_scat_dispersion_imag
_atom_type_scat_source
C C 0.0033 0.0000 'International Tables Vol C Tables 4.2.6.8 and 6.1.1.4'
H H 0.0000 0.0000 'International Tables Vol C Tables 4.2.6.8 and 6.1.1.4'
N N 0.0061 0.0000 'International Tables Vol C Tables 4.2.6.8 and 6.1.1.4'
O O 0.0106 0.0000 'International Tables Vol C Tables 4.2.6.8 and 6.1.1.4'

loop_
_geom_angle_atom_site_label_1
_geom_angle_atom_site_label_2
_geom_angle_atom_site_label_3
_geom_angle
C19A N1A C1A 125.4(4)
C19A N1A H1AA 117.3
C1A N1A H1AA 117.3
C2A O1A H1AB 109.5
N1A C1A C2A 107.5(4)
N1A C1A C12 111.3(4)
C2A C1A C12 112.5(4)
N1A C1A H1AC 108.5
C2A C1A H1AC 108.5
C12 C1A H1AC 108.5
C19B N1B C1B 124.9(4)
C19B N1B H1BA 117.6
C1B N1B H1BA 117.5
C2B O1B H1BB 109.5
N1B C1B C12B 110.4(4)
N1B C1B C2B 109.0(4)
C12B C1B C2B 112.6(4)
N1B C1B H1BC 108.2
C12B C1B H1BC 108.2
C2B C1B H1BC 108.2
C25A N2A C4A 122.2(4)
C25A N2A H2AA 118.9
C4A N2A H2AA 118.9
O1A C2A C3A 111.1(4)
O1A C2A C1A 105.7(4)
C3A C2A C1A 113.1(4)
O1A C2A H2AB 108.9
C3A C2A H2AB 108.9
C1A C2A H2AB 108.9
C25B N2B C4B 120.6(4)
C25B N2B H2BA 119.7
C4B N2B H2BA 119.7
O1B C2B C3B 113.6(4)
O1B C2B C1B 106.7(4)
C3B C2B C1B 112.4(4)
O1B C2B H2BB 107.9
C3B C2B H2BB 107.9
C1B C2B H2BB 107.9
C24A N3A C20A 119.0(5)
C4A C3A C2A 113.3(4)
C4A C3A H3AB 108.9
C2A C3A H3AB 109.0
C4A C3A H3AC 108.9
C2A C3A H3AC 108.9
H3AB C3A H3AC 107.7
C24B N3B C20B 117.7(5)
C4B C3B C2B 115.3(4)
C4B C3B H3BB 108.5
C2B C3B H3BB 108.4
C4B C3B H3BC 108.4
C2B C3B H3BC 108.4
H3BB C3B H3BC 107.5
C25A O4A C26A 120.0(4)
N2A C4A C3A 109.3(4)
N2A C4A C5A 112.0(4)
C3A C4A C5A 112.1(4)
N2A C4A H4AA 107.8
C3A C4A H4AA 107.8
C5A C4A H4AA 107.8
C25B O4B C26B 119.6(4)
N2B C4B C3B 110.2(4)
N2B C4B C5B 110.6(4)
C3B C4B C5B 112.3(4)
N2B C4B H4BA 107.9
C3B C4B H4BA 107.9
C5B C4B H4BA 107.9
C4A C5A C6A 114.0(4)
C4A C5A H5AA 108.7
C6A C5A H5AA 108.7
C4A C5A H5AB 108.8
C6A C5A H5AB 108.7
H5AA C5A H5AB 107.6
C6B C5B C4B 113.1(4)
C6B C5B H5BA 108.9
C4B C5B H5BA 109.0
C6B C5B H5BB 109.0
C4B C5B H5BB 109.0
H5BA C5B H5BB 107.8
C7A C6A C11A 120.6(5)
C7A C6A C5A 119.1(5)
C11A C6A C5A 120.3(5)
C11B C6B C7B 117.1(5)
C11B C6B C5B 123.3(5)
C7B C6B C5B 119.4(5)
C6A C7A C8A 120.4(6)
C6A C7A H7AA 119.8
C8A C7A H7AA 119.8
C8B C7B C6B 120.0(5)
C8B C7B H7BA 120.0
C6B C7B H7BA 120.0
C7A C8A C9A 119.7(6)
C7A C8A H8AA 120.2
C9A C8A H8AA 120.1
C9B C8B C7B 120.7(6)
C9B C8B H8BA 119.6
C7B C8B H8BA 119.7
C10A C9A C8A 119.0(6)
C10A C9A H9AA 120.5
C8A C9A H9AA 120.5
C10B C9B C8B 119.0(6)
C10B C9B H9BA 120.5
C8B C9B H9BA 120.5
C9A C10A C11A 122.0(7)
C9A C10A H10A 119.0
C11A C10A H10A 119.0
C9B C10B C11B 121.4(6)
C9B C10B H10B 119.3
C11B C10B H10B 119.3
C6A C11A C10A 118.2(6)
C6A C11A H11A 120.9
C10A C11A H11A 120.9
C10B C11B C6B 121.6(6)
C10B C11B H11B 119.2
C6B C11B H11B 119.2
C13A C12 C1A 113.7(4)
C13A C12 H12A 108.8
C1A C12 H12A 108.8
C13A C12 H12B 108.8
C1A C12 H12B 108.8
H12A C12 H12B 107.7
C13B C12B C1B 113.6(4)
C13B C12B H12C 108.8
C1B C12B H12C 108.8
C13B C12B H12D 108.9
C1B C12B H12D 108.8
H12C C12B H12D 107.7
C18A C13A C14A 117.2(5)
C18A C13A C12 120.4(5)
C14A C13A C12 122.3(5)
C14B C13B C18B 118.3(5)
C14B C13B C12B 121.4(5)
C18B C13B C12B 120.3(5)
C15A C14A C13A 121.9(6)
C15A C14A H14A 119.0
C13A C14A H14A 119.0
C13B C14B C15B 122.9(6)
C13B C14B H14B 118.6
C15B C14B H14B 118.6
C14A C15A C16A 119.2(6)
C14A C15A H15A 120.4
C16A C15A H15A 120.4
C16B C15B C14B 118.1(6)
C16B C15B H15B 120.9
C14B C15B H15B 120.9
C17A C16A C15A 119.2(6)
C17A C16A H16A 120.4
C15A C16A H16A 120.4
C15B C16B C17B 122.1(6)
C15B C16B H16B 118.9
C17B C16B H16B 119.0
C16A C17A C18A 120.5(7)
C16A C17A H17A 119.8
C18A C17A H17A 119.7
C18B C17B C16B 118.0(5)
C18B C17B H17B 121.0
C16B C17B H17B 121.0
C13A C18A C17A 121.9(6)
C13A C18A H18A 119.1
C17A C18A H18A 119.1
C17B C18B C13B 120.5(5)
C17B C18B H18B 119.7
C13B C18B H18B 119.7
O2A C19A N1A 123.1(5)
O2A C19A C20A 124.4(5)
N1A C19A C20A 112.3(5)
O2B C19B N1B 123.3(4)
O2B C19B C20B 122.7(5)
N1B C19B C20B 114.0(4)
N3A C20A C21A 120.2(5)
N3A C20A C19A 119.7(4)
C21A C20A C19A 120.1(5)
N3B C20B C21B 122.9(5)
N3B C20B C19B 117.9(4)
C21B C20B C19B 119.2(4)
C22A C21A C20A 119.3(6)
C22A C21A H21A 120.3
C20A C21A H21A 120.4
C22B C21B C20B 117.8(5)
C22B C21B H21B 121.1
C20B C21B H21B 121.1
C23A C22A C21A 118.8(6)
C23A C22A H22A 120.6
C21A C22A H22A 120.6
C23B C22B C21B 119.6(6)
C23B C22B H22B 120.2
C21B C22B H22B 120.2
C22A C23A C24A 119.0(6)
C22A C23A H23A 120.5
C24A C23A H23A 120.5
C22B C23B C24B 118.9(5)
C22B C23B H23B 120.6
C24B C23B H23B 120.5
N3A C24A C23A 123.7(6)
N3A C24A H24A 118.1
C23A C24A H24A 118.1
N3B C24B C23B 123.1(5)
N3B C24B H24B 118.4
C23B C24B H24B 118.5
O3A C25A N2A 123.4(4)
O3A C25A O4A 124.7(4)
N2A C25A O4A 111.9(4)
O3B C25B O4B 124.9(4)
O3B C25B N2B 125.4(4)
O4B C25B N2B 109.7(4)
C28A C26A O4A 111.1(4)
C28A C26A C27A 112.0(5)
O4A C26A C27A 109.5(5)
C28A C26A C29A 109.5(5)
O4A C26A C29A 101.1(4)
C27A C26A C29A 113.1(5)
O4B C26B C29B 110.6(4)
O4B C26B C27B 109.7(4)
C29B C26B C27B 114.7(5)
O4B C26B C28B 99.9(4)
C29B C26B C28B 110.6(5)
C27B C26B C28B 110.3(5)
C26A C27A H27A 109.5
C26A C27A H27B 109.5
H27A C27A H27B 109.5
C26A C27A H27C 109.5
H27A C27A H27C 109.5
H27B C27A H27C 109.5
C26B C27B H27D 109.5
C26B C27B H27E 109.5
H27D C27B H27E 109.5
C26B C27B H27F 109.5
H27D C27B H27F 109.5
H27E C27B H27F 109.5
C26A C28A H28A 109.5
C26A C28A H28B 109.5
H28A C28A H28B 109.5
C26A C28A H28C 109.4
H28A C28A H28C 109.5
H28B C28A H28C 109.5
C26B C28B H28D 109.5
C26B C28B H28E 109.5
H28D C28B H28E 109.5
C26B C28B H28F 109.5
H28D C28B H28F 109.5
H28E C28B H28F 109.5
C26A C29A H29A 109.5
C26A C29A H29B 109.5
H29A C29A H29B 109.5
C26A C29A H29C 109.4
H29A C29A H29C 109.5
H29B C29A H29C 109.5
C26B C29B H29D 109.5
C26B C29B H29E 109.5
H29D C29B H29E 109.5
C26B C29B H29F 109.5
H29D C29B H29F 109.5
H29E C29B H29F 109.5

loop_
_geom_bond_atom_site_label_1
_geom_bond_atom_site_label_2
_geom_bond_distance
N1A C19A 1.360(6)
N1A C1A 1.425(6)
N1A H1AA 0.880
O1A C2A 1.414(6)
O1A H1AB 0.840
C1A C2A 1.539(7)
C1A C12 1.549(7)
C1A H1AC 1.000
N1B C19B 1.336(6)
N1B C1B 1.440(6)
N1B H1BA 0.880
O1B C2B 1.407(6)
O1B H1BB 0.840
C1B C12B 1.531(7)
C1B C2B 1.529(7)
C1B H1BC 1.000
N2A C25A 1.314(6)
N2A C4A 1.464(6)
N2A H2AA 0.880
O2A C19A 1.220(6)
C2A C3A 1.542(7)
C2A H2AB 1.000
N2B C25B 1.348(6)
N2B C4B 1.467(6)
N2B H2BA 0.880
O2B C19B 1.212(5)
C2B C3B 1.513(7)
C2B H2BB 1.000
N3A C24A 1.310(7)
N3A C20A 1.349(7)
O3A C25A 1.223(6)
C3A C4A 1.518(7)
C3A H3AB 0.990
C3A H3AC 0.990
N3B C24B 1.315(7)
N3B C20B 1.335(6)
O3B C25B 1.213(6)
C3B C4B 1.507(7)
C3B H3BB 0.990
C3B H3BC 0.990
O4A C25A 1.335(5)
O4A C26A 1.481(6)
C4A C5A 1.528(7)
C4A H4AA 1.000
O4B C25B 1.346(6)
O4B C26B 1.478(5)
C4B C5B 1.518(7)
C4B H4BA 1.000
C5A C6A 1.525(7)
C5A H5AA 0.990
C5A H5AB 0.990
C5B C6B 1.485(8)
C5B H5BA 0.990
C5B H5BB 0.990
C6A C7A 1.356(8)
C6A C11A 1.363(8)
C6B C11B 1.371(8)
C6B C7B 1.413(8)
C7A C8A 1.381(8)
C7A H7AA 0.950
C7B C8B 1.376(9)
C7B H7BA 0.950
C8A C9A 1.382(10)
C8A H8AA 0.950
C8B C9B 1.369(9)
C8B H8BA 0.950
C9A C10A 1.334(10)
C9A H9AA 0.950
C9B C10B 1.354(9)
C9B H9BA 0.950
C10A C11A 1.400(8)
C10A H10A 0.950
C10B C11B 1.355(9)
C10B H10B 0.950
C11A H11A 0.950
C11B H11B 0.950
C12 C13A 1.498(7)
C12 H12A 0.990
C12 H12B 0.990
C12B C13B 1.506(7)
C12B H12C 0.990
C12B H12D 0.990
C13A C18A 1.361(8)
C13A C14A 1.392(8)
C13B C14B 1.351(8)
C13B C18B 1.404(7)
C14A C15A 1.367(9)
C14A H14A 0.950
C14B C15B 1.382(9)
C14B H14B 0.950
C15A C16A 1.404(10)
C15A H15A 0.950
C15B C16B 1.358(9)
C15B H15B 0.950
C16A C17A 1.349(9)
C16A H16A 0.950
C16B C17B 1.393(9)
C16B H16B 0.950
C17A C18A 1.387(9)
C17A H17A 0.950
C17B C18B 1.388(8)
C17B H17B 0.950
C18A H18A 0.950
C18B H18B 0.950
C19A C20A 1.470(7)
C19B C20B 1.486(7)
C20A C21A 1.387(7)
C20B C21B 1.399(8)
C21A C22A 1.382(8)
C21A H21A 0.950
C21B C22B 1.389(8)
C21B H21B 0.950
C22A C23A 1.361(9)
C22A H22A 0.950
C22B C23B 1.339(9)
C22B H22B 0.950
C23A C24A 1.354(9)
C23A H23A 0.950
C23B C24B 1.406(9)
C23B H23B 0.950
C24A H24A 0.950
C24B H24B 0.950
C26A C28A 1.488(8)
C26A C27A 1.507(10)
C26A C29A 1.520(8)
C26B C29B 1.484(9)
C26B C27B 1.493(9)
C26B C28B 1.538(8)
C27A H27A 0.980
C27A H27B 0.980
C27A H27C 0.980
C27B H27D 0.980
C27B H27E 0.980
C27B H27F 0.980
C28A H28A 0.980
C28A H28B 0.980
C28A H28C 0.980
C28B H28D 0.980
C28B H28E 0.980
C28B H28F 0.980
C29A H29A 0.980
C29A H29B 0.980
C29A H29C 0.980
C29B H29D 0.980
C29B H29E 0.980
C29B H29F 0.980

loop_
_geom_hbond_atom_site_label_D
_geom_hbond_atom_site_label_H
_geom_hbond_atom_site_label_A
_geom_hbond_site_symmetry_A
_geom_hbond_distance_DH
_geom_hbond_distance_HA
_geom_hbond_distance_DA
_geom_hbond_angle_DHA
_geom_hbond_publ_flag
N2A H2AA O2B . 0.88 2.04 2.888(5) 162 y
O1A H1AB O3B . 0.84 1.89 2.707(5) 164 y
N2B H2BA O2A 1_655 0.88 2.01 2.843(5) 159 y
O1B H1BB O3A 1_655 0.84 1.88 2.711(5) 171 y
C23B H23B CgA 2_646 0.95 2.97 3.776(4) 144 y

loop_
_geom_torsion_atom_site_label_1
_geom_torsion_atom_site_label_2
_geom_torsion_atom_site_label_3
_geom_torsion_atom_site_label_4
_geom_torsion
C19A N1A C1A C2A -151.1(4)
C19A N1A C1A C12 85.3(6)
C19B N1B C1B C12B 88.6(6)
C19B N1B C1B C2B -147.2(5)
N1A C1A C2A O1A -66.7(5)
C12 C1A C2A O1A 56.2(5)
N1A C1A C2A C3A 55.1(5)
C12 C1A C2A C3A 178.0(4)
N1B C1B C2B O1B -67.8(5)
C12B C1B C2B O1B 55.2(5)
N1B C1B C2B C3B 57.5(5)
C12B C1B C2B C3B -179.6(4)
O1A C2A C3A C4A 177.4(4)
C1A C2A C3A C4A 58.7(5)
O1B C2B C3B C4B -179.2(4)
C1B C2B C3B C4B 59.4(5)
C25A N2A C4A C3A -144.4(5)
C25A N2A C4A C5A 90.8(6)
C2A C3A C4A N2A 64.0(5)
C2A C3A C4A C5A -171.2(4)
C25B N2B C4B C3B -120.8(5)
C25B N2B C4B C5B 114.5(5)
C2B C3B C4B N2B 68.0(5)
C2B C3B C4B C5B -168.3(4)
N2A C4A C5A C6A -164.0(4)
C3A C4A C5A C6A 72.8(6)
N2B C4B C5B C6B -169.6(4)
C3B C4B C5B C6B 66.9(6)
C4A C5A C6A C7A 63.7(7)
C4A C5A C6A C11A -116.2(6)
C4B C5B C6B C11B -111.4(6)
C4B C5B C6B C7B 63.3(7)
C11A C6A C7A C8A -0.5(9)
C5A C6A C7A C8A 179.6(5)
C11B C6B C7B C8B -2.3(8)
C5B C6B C7B C8B -177.3(5)
C6A C7A C8A C9A 1.4(10)
C6B C7B C8B C9B 0.5(9)
C7A C8A C9A C10A -3.4(11)
C7B C8B C9B C10B -1.1(9)
C8A C9A C10A C11A 4.5(12)
C8B C9B C10B C11B 3.6(10)
C7A C6A C11A C10A 1.5(9)
C5A C6A C11A C10A -178.6(6)
C9A C10A C11A C6A -3.5(11)
C9B C10B C11B C6B -5.6(10)
C7B C6B C11B C10B 4.8(9)
C5B C6B C11B C10B 179.6(6)
N1A C1A C12 C13A -174.2(4)
C2A C1A C12 C13A 65.0(6)
N1B C1B C12B C13B -178.9(4)
C2B C1B C12B C13B 59.0(6)
C1A C12 C13A C18A 87.8(6)
C1A C12 C13A C14A -93.6(6)
C1B C12B C13B C14B -101.6(6)
C1B C12B C13B C18B 79.1(6)
C18A C13A C14A C15A 0.9(9)
C12 C13A C14A C15A -177.8(5)
C18B C13B C14B C15B 0.0(9)
C12B C13B C14B C15B -179.4(6)
C13A C14A C15A C16A -1.3(9)
C13B C14B C15B C16B 1.0(10)
C14A C15A C16A C17A 1.1(10)
C14B C15B C16B C17B -0.9(10)
C15A C16A C17A C18A -0.5(11)
C15B C16B C17B C18B -0.1(9)
C14A C13A C18A C17A -0.2(9)
C12 C13A C18A C17A 178.5(6)
C16A C17A C18A C13A 0.1(11)
C16B C17B C18B C13B 1.0(8)
C14B C13B C18B C17B -1.0(8)
C12B C13B C18B C17B 178.3(5)
C1A N1A C19A O2A -0.5(8)
C1A N1A C19A C20A 175.2(4)
C1B N1B C19B O2B -0.6(8)
C1B N1B C19B C20B 179.8(4)
C24A N3A C20A C21A 1.5(8)
C24A N3A C20A C19A 178.7(5)
O2A C19A C20A N3A 174.7(5)
N1A C19A C20A N3A -0.9(7)
O2A C19A C20A C21A -8.1(8)
N1A C19A C20A C21A 176.3(5)
C24B N3B C20B C21B 1.2(8)
C24B N3B C20B C19B -178.6(5)
O2B C19B C20B N3B 178.2(5)
N1B C19B C20B N3B -2.1(7)
O2B C19B C20B C21B -1.5(8)
N1B C19B C20B C21B 178.1(5)
N3A C20A C21A C22A 0.2(9)
C19A C20A C21A C22A -177.0(6)
N3B C20B C21B C22B -2.4(9)
C19B C20B C21B C22B 177.3(5)
C20A C21A C22A C23A -0.7(10)
C20B C21B C22B C23B 1.9(9)
C21A C22A C23A C24A -0.4(11)
C21B C22B C23B C24B -0.2(9)
C20A N3A C24A C23A -2.7(9)
C22A C23A C24A N3A 2.2(11)
C20B N3B C24B C23B 0.6(9)
C22B C23B C24B N3B -1.1(10)
C4A N2A C25A O3A -3.5(8)
C4A N2A C25A O4A 177.3(4)
C26A O4A C25A O3A 4.3(7)
C26A O4A C25A N2A -176.4(4)
C26B O4B C25B O3B -11.5(8)
C26B O4B C25B N2B 169.9(4)
C4B N2B C25B O3B 5.5(8)
C4B N2B C25B O4B -175.9(4)
C25A O4A C26A C28A 56.5(7)
C25A O4A C26A C27A -67.7(6)
C25A O4A C26A C29A 172.7(5)
C25B O4B C26B C29B 67.7(6)
C25B O4B C26B C27B -59.8(6)
C25B O4B C26B C28B -175.7(5)

loop_
_cod_related_entry_id
_cod_related_entry_database
_cod_related_entry_code
1 ChemSpider 24740300
